data_4131831
loop_
_publ_author_name
'Halter, Dominik P.'
'Palumbo, Chad T.'
'Ziller, Joseph W.'
'Gembicky, Milan'
'Rheingold, Arnold L.'
'Evans, William J.'
'Meyer, Karsten'

_publ_section_title
;
 Electrocatalytic H<sub>2</sub>O Reduction with f-Elements: Mechanistic
 Insight and Overpotential Tuning in a Series of Lanthanide Complexes.
;
_journal_issue 7
_journal_name_full 'Journal of the American Chemical Society'
_journal_page_first 2587
_journal_page_last 2594
_journal_paper_doi 10.1021/jacs.7b11532
_journal_volume 140
_journal_year 2018
_chemical_absolute_configuration ad
_chemical_formula_sum 'C81 H112 K N2 Nd O10'
_chemical_formula_weight 1457.06
_space_group_crystal_system cubic
_space_group_IT_number 198
_space_group_name_Hall 'P 2ac 2ab 3'
_space_group_name_H-M_alt 'P 21 3'
_atom_sites_solution_hydrogens geom
_atom_sites_solution_primary dual
_atom_sites_solution_secondary difmap
_audit_creation_method SHELXL-2014/7
_cell_angle_alpha 90
_cell_angle_beta 90
_cell_angle_gamma 90
_cell_formula_units_Z 4
_cell_length_a 19.894(3)
_cell_length_b 19.894(3)
_cell_length_c 19.894(3)
_cell_measurement_reflns_used 9997
_cell_measurement_temperature 133(2)
_cell_measurement_theta_max 22.14
_cell_measurement_theta_min 2.29
_cell_volume 7873(2)
_computing_cell_refinement 'Bruker SAINT 8.34a, 2013'
_computing_data_collection 'Bruker APEX2 2014.11-0, 2014'
_computing_data_reduction 'Bruker SAINT 8.34a, 2013'
_computing_molecular_graphics 'Bruker SHELXTL'
_computing_publication_material 'Bruker SHELXTL'
_computing_structure_refinement 'SHELXL-2014/7 (Sheldrick, 2014)'
_computing_structure_solution 'Bruker SHELXTL 2014/4'
_diffrn_ambient_temperature 133(2)
_diffrn_measured_fraction_theta_full 0.999
_diffrn_measured_fraction_theta_max 0.999
_diffrn_measurement_device_type 'Bruker SMART APEX II CCD'
_diffrn_measurement_method '\f and \w scans'
_diffrn_radiation_type MoK\a
_diffrn_radiation_wavelength 0.71073
_diffrn_reflns_av_R_equivalents 0.1027
_diffrn_reflns_av_unetI/netI 0.0382
_diffrn_reflns_Laue_measured_fraction_full 0.999
_diffrn_reflns_Laue_measured_fraction_max 0.999
_diffrn_reflns_limit_h_max 23
_diffrn_reflns_limit_h_min -23
_diffrn_reflns_limit_k_max 23
_diffrn_reflns_limit_k_min -23
_diffrn_reflns_limit_l_max 23
_diffrn_reflns_limit_l_min -23
_diffrn_reflns_number 78006
_diffrn_reflns_point_group_measured_fraction_full 0.999
_diffrn_reflns_point_group_measured_fraction_max 0.999
_diffrn_reflns_theta_full 25.339
_diffrn_reflns_theta_max 25.339
_diffrn_reflns_theta_min 1.448
_diffrn_source 'fine-focus sealed tube'
_exptl_absorpt_coefficient_mu 0.768
_exptl_absorpt_correction_T_max 0.8012
_exptl_absorpt_correction_T_min 0.6523
_exptl_absorpt_correction_type multi-scan
_exptl_absorpt_process_details 'Bruker SADABS 2014/5'
_exptl_crystal_colour green
_exptl_crystal_density_diffrn 1.229
_exptl_crystal_density_meas ?
_exptl_crystal_density_method not_measured
_exptl_crystal_description irregular
_exptl_crystal_F_000 3084
_exptl_crystal_size_max 0.291
_exptl_crystal_size_mid 0.104
_exptl_crystal_size_min 0.050
_refine_diff_density_max 0.528
_refine_diff_density_min -0.352
_refine_diff_density_rms 0.048
_refine_ls_abs_structure_details
; 
 Flack x determined using 1796 quotients [(I+)-(I-)]/[(I+)+(I-)] 
 (Parsons, Flack and Wagner, Acta Cryst. B69 (2013) 249-259). 
;
_refine_ls_abs_structure_Flack -0.018(6)
_refine_ls_extinction_method none
_refine_ls_goodness_of_fit_ref 1.049
_refine_ls_hydrogen_treatment constr
_refine_ls_matrix_type full
_refine_ls_number_parameters 288
_refine_ls_number_reflns 4826
_refine_ls_number_restraints 0
_refine_ls_restrained_S_all 1.049
_refine_ls_R_factor_all 0.0434
_refine_ls_R_factor_gt 0.0329
_refine_ls_shift/su_max 0.000
_refine_ls_shift/su_mean 0.000
_refine_ls_structure_factor_coef Fsqd
_refine_ls_weighting_details 'w=1/[\s^2^(Fo^2^)+(0.0304P)^2^+4.5396P] where P=(Fo^2^+2Fc^2^)/3'
_refine_ls_weighting_scheme calc
_refine_ls_wR_factor_gt 0.0669
_refine_ls_wR_factor_ref 0.0709
_reflns_Friedel_coverage 0.836
_reflns_Friedel_fraction_full 1.000
_reflns_Friedel_fraction_max 1.000
_reflns_number_gt 4270
_reflns_number_total 4826
_reflns_threshold_expression 'I > 2\s(I)'
_cod_data_source_file ja7b11532_si_003.cif
_cod_data_source_block ctp68
_cod_depositor_comments
;
The following automatic conversions were performed:

data item '_exptl_crystal_density_meas' value 'not_measured' was
changed to '?' -- the value is perceived as not measured.

Automatic conversion script
Id: cif_fix_values 6909 2019-04-08 15:41:33Z antanas 
;
_cod_original_cell_volume 7873(3)
_cod_database_code 4131831
_shelx_shelxl_version_number 2014/7
_shelx_space_group_comment
; 
The symmetry employed for this shelxl refinement is uniquely defined 
by the following loop, which should always be used as a source of 
symmetry information in preference to the above space-group names. 
They are only intended as comments. 
;
_shelx_estimated_absorpt_t_min 0.807
_shelx_estimated_absorpt_t_max 0.963

loop_
_space_group_symop_operation_xyz
'x, y, z'
'-x+1/2, -y, z+1/2'
'-x, y+1/2, -z+1/2'
'x+1/2, -y+1/2, -z'
'z, x, y'
'z+1/2, -x+1/2, -y'
'-z+1/2, -x, y+1/2'
'-z, x+1/2, -y+1/2'
'y, z, x'
'-y, z+1/2, -x+1/2'
'y+1/2, -z+1/2, -x'
'-y+1/2, -z, x+1/2'

loop_
_atom_site_label
_atom_site_type_symbol
_atom_site_fract_x
_atom_site_fract_y
_atom_site_fract_z
_atom_site_U_iso_or_equiv
_atom_site_adp_type
_atom_site_occupancy
_atom_site_site_symmetry_order
_atom_site_calc_flag
_atom_site_refinement_flags_posn
_atom_site_refinement_flags_adp
_atom_site_refinement_flags_occupancy
Nd1 Nd 0.29483(2) 0.29483(2) 0.29483(2) 0.02166(11) Uani 1 3 d S T P
O1 O 0.28185(19) 0.22183(16) 0.37978(17) 0.0404(9) Uani 1 1 d . . .
O2 O 0.23225(16) 0.23225(16) 0.23225(16) 0.0315(14) Uani 1 3 d S T P
H2 H 0.2498 0.1940 0.2286 0.047 Uiso 0.3333 1 calc R U P
C1 C 0.3600(3) 0.3336(3) 0.4297(3) 0.0338(13) Uani 1 1 d . . .
C2 C 0.4157(3) 0.3199(3) 0.3895(3) 0.0377(14) Uani 1 1 d . . .
C3 C 0.4624(3) 0.2631(3) 0.4115(3) 0.0488(16) Uani 1 1 d . . .
H3A H 0.5091 0.2761 0.4032 0.073 Uiso 1 1 calc R U .
H3B H 0.4519 0.2224 0.3858 0.073 Uiso 1 1 calc R U .
H3C H 0.4560 0.2543 0.4596 0.073 Uiso 1 1 calc R U .
C4 C 0.3408(3) 0.2909(3) 0.4913(3) 0.0458(14) Uani 1 1 d . . .
H4A H 0.2956 0.3056 0.5063 0.055 Uiso 1 1 calc R U .
H4B H 0.3726 0.3020 0.5278 0.055 Uiso 1 1 calc R U .
C5 C 0.3391(3) 0.2137(3) 0.4842(2) 0.0375(13) Uani 1 1 d . . .
C6 C 0.3056(3) 0.1828(2) 0.4295(2) 0.0305(12) Uani 1 1 d . . .
C7 C 0.2944(3) 0.1123(2) 0.4301(2) 0.0282(10) Uani 1 1 d . . .
C8 C 0.3187(3) 0.0767(3) 0.4859(3) 0.0328(13) Uani 1 1 d . . .
H8A H 0.3115 0.0295 0.4871 0.039 Uiso 1 1 calc R U .
C9 C 0.3526(3) 0.1059(3) 0.5397(2) 0.0336(12) Uani 1 1 d . . .
C10 C 0.3625(3) 0.1739(3) 0.5375(3) 0.0359(13) Uani 1 1 d . . .
H10A H 0.3861 0.1949 0.5733 0.043 Uiso 1 1 calc R U .
C11 C 0.3753(3) 0.0632(3) 0.5986(3) 0.0515(17) Uani 1 1 d . . .
H11A H 0.3839 0.0921 0.6375 0.077 Uiso 1 1 calc R U .
H11B H 0.4167 0.0393 0.5865 0.077 Uiso 1 1 calc R U .
H11C H 0.3401 0.0306 0.6098 0.077 Uiso 1 1 calc R U .
C12 C 0.2567(3) 0.0755(2) 0.3741(3) 0.0316(12) Uani 1 1 d . . .
C13 C 0.2521(4) -0.0005(3) 0.3879(3) 0.063(2) Uani 1 1 d . . .
H13A H 0.2286 -0.0080 0.4312 0.076 Uiso 1 1 calc R U .
H13B H 0.2980 -0.0193 0.3920 0.076 Uiso 1 1 calc R U .
C14 C 0.2141(5) -0.0373(3) 0.3313(4) 0.073(2) Uani 1 1 d . . .
H14A H 0.2133 -0.0866 0.3414 0.088 Uiso 1 1 calc R U .
C15 C 0.1434(5) -0.0115(4) 0.3292(4) 0.084(3) Uani 1 1 d . . .
H15A H 0.1213 -0.0191 0.3732 0.100 Uiso 1 1 calc R U .
H15B H 0.1175 -0.0357 0.2943 0.100 Uiso 1 1 calc R U .
C16 C 0.1450(3) 0.0645(3) 0.3131(4) 0.060(2) Uani 1 1 d . . .
H16A H 0.0980 0.0822 0.3105 0.072 Uiso 1 1 calc R U .
C17 C 0.1797(4) 0.0744(3) 0.2461(3) 0.058(2) Uani 1 1 d . . .
H17A H 0.1804 0.1228 0.2346 0.069 Uiso 1 1 calc R U .
H17B H 0.1546 0.0504 0.2105 0.069 Uiso 1 1 calc R U .
C18 C 0.2511(4) 0.0478(3) 0.2494(3) 0.0537(17) Uani 1 1 d . . .
H18A H 0.2737 0.0553 0.2051 0.064 Uiso 1 1 calc R U .
C19 C 0.2906(3) 0.0846(3) 0.3049(3) 0.0442(14) Uani 1 1 d . . .
H19A H 0.2931 0.1331 0.2940 0.053 Uiso 1 1 calc R U .
H19B H 0.3370 0.0668 0.3068 0.053 Uiso 1 1 calc R U .
C20 C 0.1837(3) 0.1018(3) 0.3683(3) 0.0451(15) Uani 1 1 d . . .
H20A H 0.1604 0.0956 0.4119 0.054 Uiso 1 1 calc R U .
H20B H 0.1844 0.1505 0.3580 0.054 Uiso 1 1 calc R U .
C21 C 0.2496(4) -0.0263(3) 0.2646(4) 0.070(2) Uani 1 1 d . . .
H21A H 0.2961 -0.0440 0.2670 0.084 Uiso 1 1 calc R U .
H21B H 0.2256 -0.0505 0.2284 0.084 Uiso 1 1 calc R U .
K1 K 0.64789(5) 0.14789(5) 0.35211(5) 0.0280(4) Uani 1 3 d S T P
O3 O 0.69600(19) 0.27143(16) 0.40385(17) 0.0377(9) Uani 1 1 d . . .
O4 O 0.60067(17) 0.1993(2) 0.47434(16) 0.0372(8) Uani 1 1 d . . .
N1 N 0.7341(2) 0.2341(2) 0.2659(2) 0.0334(17) Uani 1 3 d S T P
N2 N 0.5628(2) 0.0628(2) 0.4372(2) 0.0355(19) Uani 1 3 d S T P
C22 C 0.7649(3) 0.2875(3) 0.3072(3) 0.0420(13) Uani 1 1 d . . .
H22A H 0.7832 0.3226 0.2769 0.050 Uiso 1 1 calc R U .
H22B H 0.8031 0.2681 0.3326 0.050 Uiso 1 1 calc R U .
C23 C 0.7179(3) 0.3196(3) 0.3554(3) 0.0433(15) Uani 1 1 d . . .
H23A H 0.7407 0.3574 0.3785 0.052 Uiso 1 1 calc R U .
H23B H 0.6786 0.3378 0.3310 0.052 Uiso 1 1 calc R U .
C24 C 0.6581(3) 0.3024(3) 0.4560(3) 0.0394(13) Uani 1 1 d . . .
H24A H 0.6173 0.3236 0.4368 0.047 Uiso 1 1 calc R U .
H24B H 0.6853 0.3379 0.4778 0.047 Uiso 1 1 calc R U .
C25 C 0.6387(3) 0.2511(3) 0.5061(3) 0.0406(14) Uani 1 1 d . . .
H25A H 0.6795 0.2316 0.5268 0.049 Uiso 1 1 calc R U .
H25B H 0.6115 0.2722 0.5421 0.049 Uiso 1 1 calc R U .
C26 C 0.5682(3) 0.1564(3) 0.5218(3) 0.0391(13) Uani 1 1 d . . .
H26A H 0.5395 0.1834 0.5521 0.047 Uiso 1 1 calc R U .
H26B H 0.6023 0.1329 0.5494 0.047 Uiso 1 1 calc R U .
C27 C 0.5255(3) 0.1054(3) 0.4846(3) 0.0429(14) Uani 1 1 d . . .
H27A H 0.5031 0.0761 0.5181 0.052 Uiso 1 1 calc R U .
H27B H 0.4900 0.1296 0.4597 0.052 Uiso 1 1 calc R U .

loop_
_atom_site_aniso_label
_atom_site_aniso_U_11
_atom_site_aniso_U_22
_atom_site_aniso_U_33
_atom_site_aniso_U_23
_atom_site_aniso_U_13
_atom_site_aniso_U_12
Nd1 0.02166(11) 0.02166(11) 0.02166(11) -0.00149(12) -0.00149(12) -0.00149(12)
O1 0.060(3) 0.029(2) 0.0317(19) 0.0061(15) -0.0159(18) -0.0073(17)
O2 0.0315(14) 0.0315(14) 0.0315(14) -0.0026(15) -0.0026(15) -0.0026(15)
C1 0.042(3) 0.035(3) 0.024(3) -0.005(2) -0.009(2) -0.017(3)
C2 0.037(3) 0.029(3) 0.048(4) -0.009(3) -0.025(3) 0.001(2)
C3 0.042(4) 0.048(4) 0.057(4) 0.005(3) -0.005(3) 0.003(3)
C4 0.064(4) 0.042(3) 0.031(3) -0.003(3) -0.006(3) -0.007(4)
C5 0.045(3) 0.040(3) 0.027(3) 0.006(3) -0.006(2) -0.011(3)
C6 0.036(3) 0.033(3) 0.023(2) 0.002(2) -0.007(2) -0.006(2)
C7 0.024(2) 0.032(3) 0.029(2) 0.003(2) 0.002(2) -0.001(3)
C8 0.035(3) 0.031(3) 0.033(3) 0.003(2) -0.003(2) 0.003(2)
C9 0.031(3) 0.044(3) 0.026(3) 0.010(2) -0.001(2) 0.004(2)
C10 0.032(3) 0.054(4) 0.021(3) 0.001(2) -0.001(2) -0.006(3)
C11 0.052(4) 0.062(4) 0.040(4) 0.018(3) -0.004(3) 0.001(3)
C12 0.033(3) 0.022(3) 0.040(3) 0.005(2) -0.003(2) -0.003(2)
C13 0.108(6) 0.025(3) 0.057(4) 0.006(3) -0.032(4) -0.011(3)
C14 0.117(7) 0.023(3) 0.081(5) 0.007(3) -0.044(5) -0.019(4)
C15 0.096(7) 0.069(5) 0.086(6) -0.006(4) -0.021(5) -0.054(5)
C16 0.043(4) 0.065(5) 0.073(5) -0.007(4) -0.027(4) -0.009(3)
C17 0.087(5) 0.030(3) 0.056(4) -0.004(3) -0.041(4) -0.011(3)
C18 0.067(5) 0.049(4) 0.046(4) -0.009(3) -0.015(3) 0.000(3)
C19 0.046(3) 0.049(3) 0.038(3) -0.015(3) -0.005(3) 0.002(3)
C20 0.032(3) 0.057(4) 0.046(4) -0.004(3) -0.012(3) -0.007(3)
C21 0.103(6) 0.036(4) 0.071(5) -0.022(4) -0.043(5) 0.015(4)
K1 0.0280(4) 0.0280(4) 0.0280(4) 0.0006(5) 0.0006(5) -0.0006(5)
O3 0.040(2) 0.0315(19) 0.041(2) -0.0049(15) 0.0030(18) -0.0010(17)
O4 0.042(2) 0.040(2) 0.0292(18) -0.0053(19) 0.0017(15) -0.0029(19)
N1 0.0334(17) 0.0334(17) 0.0334(17) 0.0031(18) 0.0031(18) -0.0031(18)
N2 0.0355(19) 0.0355(19) 0.0355(19) 0.003(2) 0.003(2) -0.003(2)
C22 0.042(3) 0.036(3) 0.049(4) 0.001(3) 0.000(3) -0.009(3)
C23 0.056(4) 0.028(3) 0.046(3) 0.000(2) -0.005(3) -0.007(3)
C24 0.038(3) 0.037(3) 0.043(3) -0.013(3) -0.004(2) -0.001(3)
C25 0.038(3) 0.048(3) 0.035(3) -0.016(3) -0.003(2) 0.004(3)
C26 0.040(3) 0.048(4) 0.030(3) -0.002(3) 0.007(3) 0.002(3)
C27 0.043(3) 0.047(4) 0.039(3) 0.001(3) 0.012(3) -0.005(3)

loop_
_atom_type_symbol
_atom_type_description
_atom_type_scat_dispersion_real
_atom_type_scat_dispersion_imag
_atom_type_scat_source
C C 0.0033 0.0016 'International Tables Vol C Tables 4.2.6.8 and 6.1.1.4'
H H 0.0000 0.0000 'International Tables Vol C Tables 4.2.6.8 and 6.1.1.4'
N N 0.0061 0.0033 'International Tables Vol C Tables 4.2.6.8 and 6.1.1.4'
O O 0.0106 0.0060 'International Tables Vol C Tables 4.2.6.8 and 6.1.1.4'
K K 0.2009 0.2494 'International Tables Vol C Tables 4.2.6.8 and 6.1.1.4'
Nd Nd -0.1943 3.0179 'International Tables Vol C Tables 4.2.6.8 and 6.1.1.4'

loop_
_geom_angle_atom_site_label_1
_geom_angle_atom_site_label_2
_geom_angle_atom_site_label_3
_geom_angle
_geom_angle_site_symmetry_1
_geom_angle_site_symmetry_3
Cnt Nd1 O1 90.3 . .
Cnt Nd1 O2 180.00 . .
O2 Nd1 O1 89.70(8) . .
O2 Nd1 O1 89.70(8) . 9
O1 Nd1 O1 119.998(2) . 9
O2 Nd1 O1 89.70(8) . 5
O1 Nd1 O1 119.996(2) . 5
O1 Nd1 O1 119.997(2) 9 5
O2 Nd1 C1 153.01(10) . .
O1 Nd1 C1 63.51(13) . .
O1 Nd1 C1 100.61(14) 9 .
O1 Nd1 C1 106.02(14) 5 .
O2 Nd1 C1 153.01(10) . 9
O1 Nd1 C1 106.01(14) . 9
O1 Nd1 C1 63.51(13) 9 9
O1 Nd1 C1 100.61(14) 5 9
C1 Nd1 C1 46.28(16) . 9
O2 Nd1 C1 153.01(10) . 5
O1 Nd1 C1 100.61(14) . 5
O1 Nd1 C1 106.01(14) 9 5
O1 Nd1 C1 63.51(13) 5 5
C1 Nd1 C1 46.28(16) . 5
C1 Nd1 C1 46.28(16) 9 5
O2 Nd1 C2 153.27(9) . .
O1 Nd1 C2 74.65(15) . .
O1 Nd1 C2 116.82(13) 9 .
O1 Nd1 C2 80.07(14) 5 .
C1 Nd1 C2 26.07(14) . .
C1 Nd1 C2 53.71(13) 9 .
C1 Nd1 C2 26.15(14) 5 .
C6 O1 Nd1 152.7(3) . .
C2 C1 C2 119.6(5) . 9
C2 C1 C4 123.1(5) . .
C2 C1 C4 117.2(5) 9 .
C2 C1 Nd1 77.6(3) . .
C2 C1 Nd1 77.6(3) 9 .
C4 C1 Nd1 116.8(3) . .
C1 C2 C1 120.3(5) . 5
C1 C2 C3 117.7(6) . .
C1 C2 C3 121.9(6) 5 .
C1 C2 Nd1 76.3(3) . .
C1 C2 Nd1 76.2(3) 5 .
C3 C2 Nd1 121.8(3) . .
C1 C4 C5 118.8(4) . .
C10 C5 C6 119.4(5) . .
C10 C5 C4 119.1(5) . .
C6 C5 C4 120.8(5) . .
O1 C6 C5 118.7(4) . .
O1 C6 C7 121.5(4) . .
C5 C6 C7 119.8(5) . .
C8 C7 C6 116.8(4) . .
C8 C7 C12 120.2(4) . .
C6 C7 C12 122.9(4) . .
C9 C8 C7 124.3(5) . .
C10 C9 C8 117.3(5) . .
C10 C9 C11 122.4(5) . .
C8 C9 C11 120.3(5) . .
C9 C10 C5 122.4(5) . .
C7 C12 C13 111.6(4) . .
C7 C12 C19 112.3(4) . .
C13 C12 C19 107.5(5) . .
C7 C12 C20 110.7(4) . .
C13 C12 C20 106.8(5) . .
C19 C12 C20 107.7(5) . .
C12 C13 C14 111.4(5) . .
C15 C14 C21 111.3(6) . .
C15 C14 C13 108.5(7) . .
C21 C14 C13 109.9(6) . .
C14 C15 C16 108.8(6) . .
C17 C16 C20 109.8(5) . .
C17 C16 C15 108.6(6) . .
C20 C16 C15 109.5(6) . .
C16 C17 C18 110.1(6) . .
C21 C18 C17 109.4(6) . .
C21 C18 C19 109.3(5) . .
C17 C18 C19 110.0(5) . .
C18 C19 C12 111.2(5) . .
C16 C20 C12 111.2(5) . .
C18 C21 C14 109.0(6) . .
O4 K1 O4 98.55(11) . 8_645
O4 K1 O4 98.55(11) . 11_556
O4 K1 O4 98.55(11) 8_645 11_556
O4 K1 O3 120.55(10) . 8_645
O4 K1 O3 58.70(10) 8_645 8_645
O4 K1 O3 135.85(10) 11_556 8_645
O4 K1 O3 135.86(10) . 11_556
O4 K1 O3 120.55(10) 8_645 11_556
O4 K1 O3 58.70(10) 11_556 11_556
O3 K1 O3 98.34(10) 8_645 11_556
O4 K1 O3 58.70(10) . .
O4 K1 O3 135.85(10) 8_645 .
O4 K1 O3 120.55(10) 11_556 .
O3 K1 O3 98.34(10) 8_645 .
O3 K1 O3 98.34(10) 11_556 .
O4 K1 N2 61.05(8) . .
O4 K1 N2 61.05(8) 8_645 .
O4 K1 N2 61.05(8) 11_556 .
O3 K1 N2 119.11(8) 8_645 .
O3 K1 N2 119.11(8) 11_556 .
O3 K1 N2 119.11(8) . .
O4 K1 N1 118.95(8) . .
O4 K1 N1 118.95(8) 8_645 .
O4 K1 N1 118.95(8) 11_556 .
O3 K1 N1 60.89(8) 8_645 .
O3 K1 N1 60.89(8) 11_556 .
O3 K1 N1 60.89(8) . .
N2 K1 N1 180.00(10) . .
C24 O3 C23 111.3(4) . .
C24 O3 K1 117.5(3) . .
C23 O3 K1 116.2(3) . .
C25 O4 C26 112.3(4) . .
C25 O4 K1 118.1(3) . .
C26 O4 K1 120.5(3) . .
C22 N1 C22 109.4(3) 8_645 11_556
C22 N1 C22 109.4(3) 8_645 .
C22 N1 C22 109.4(3) 11_556 .
C22 N1 K1 109.5(3) 8_645 .
C22 N1 K1 109.5(3) 11_556 .
C22 N1 K1 109.5(3) . .
C27 N2 C27 109.7(4) . 8_645
C27 N2 C27 109.7(4) . 11_556
C27 N2 C27 109.7(4) 8_645 11_556
C27 N2 K1 109.2(4) . .
C27 N2 K1 109.2(4) 8_645 .
C27 N2 K1 109.2(4) 11_556 .
N1 C22 C23 114.0(5) . .
O3 C23 C22 109.9(4) . .
O3 C24 C25 109.3(5) . .
O4 C25 C24 109.8(4) . .
O4 C26 C27 109.4(4) . .
N2 C27 C26 114.6(5) . .

loop_
_geom_bond_atom_site_label_1
_geom_bond_atom_site_label_2
_geom_bond_distance
_geom_bond_site_symmetry_2
Nd1 Cnt 2.754 .
Nd1 O2 2.156(5) .
Nd1 O1 2.243(3) .
Nd1 C1 3.078(5) .
Nd1 C2 3.095(5) .
O1 C6 1.344(6) .
C1 C2 1.392(8) .
C1 C2 1.396(8) 9
C1 C4 1.539(7) .
C2 C1 1.397(8) 5
C2 C3 1.528(8) .
C4 C5 1.544(8) .
C5 C10 1.402(7) .
C5 C6 1.417(7) .
C6 C7 1.420(6) .
C7 C8 1.403(7) .
C7 C12 1.530(7) .
C8 C9 1.392(7) .
C9 C10 1.366(8) .
C9 C11 1.516(7) .
C12 C13 1.539(7) .
C12 C19 1.543(7) .
C12 C20 1.547(7) .
C13 C14 1.543(9) .
C14 C15 1.497(12) .
C14 C21 1.520(11) .
C15 C16 1.547(10) .
C16 C17 1.514(10) .
C16 C20 1.532(8) .
C17 C18 1.517(9) .
C18 C21 1.505(9) .
C18 C19 1.540(8) .
K1 O4 2.801(3) .
K1 O3 2.831(3) .
K1 N2 2.933(8) .
K1 N1 2.970(7) .
O3 C24 1.423(6) .
O3 C23 1.427(6) .
O4 C25 1.424(6) .
O4 C26 1.427(6) .
N1 C22 1.477(6) .
N2 C27 1.469(6) .
C22 C23 1.485(8) .
C24 C25 1.479(8) .
C26 C27 1.515(8) .
